data_7208188
loop_
_publ_author_name
'Arhangelskis, Mihails'
'Lloyd, Gareth O.'
'Jones, William'

_publ_section_title
;
 Mechanochemical synthesis of pyrazine:dicarboxylic acid cocrystals and a
 study of dissociation by quantitative phase analysis
;
_journal_issue 16
_journal_name_full CrystEngComm
_journal_page_first 5203
_journal_paper_doi 10.1039/c2ce25121c
_journal_volume 14
_journal_year 2012
_chemical_formula_moiety 'C4 H4 O4, C4 H4 N2 '
_chemical_formula_sum 'C8 H8 N2 O4'
_chemical_formula_weight 196.16
_chemical_name_common 'Fumaric acid:Pyrazine cocrystal'
_chemical_name_systematic
;
?
;
_space_group_IT_number 2
_symmetry_cell_setting triclinic
_symmetry_space_group_name_Hall '-P 1'
_symmetry_space_group_name_H-M 'P -1'
_atom_sites_solution_hydrogens geom
_atom_sites_solution_primary direct
_atom_sites_solution_secondary difmap
_audit_creation_method SHELXL-97
_cell_angle_alpha 85.396(11)
_cell_angle_beta 82.199(12)
_cell_angle_gamma 85.176(11)
_cell_formula_units_Z 1
_cell_length_a 5.1006(7)
_cell_length_b 6.1168(8)
_cell_length_c 6.9894(10)
_cell_measurement_reflns_used 531
_cell_measurement_temperature 120
_cell_measurement_theta_max 30.4280
_cell_measurement_theta_min 2.9429
_cell_volume 214.76(5)
_computing_cell_refinement
;
CrysAlisPro, Oxford Diffraction Ltd.,
Version 1.171.34.44 (release 25-10-2010 CrysAlis171 .NET)
(compiled Oct 25 2010,18:11:34)
;
_computing_data_collection
;
CrysAlisPro, Oxford Diffraction Ltd.,
Version 1.171.34.44 (release 25-10-2010 CrysAlis171 .NET)
(compiled Oct 25 2010,18:11:34)
;
_computing_data_reduction
;
CrysAlisPro, Oxford Diffraction Ltd.,
Version 1.171.34.44 (release 25-10-2010 CrysAlis171 .NET)
(compiled Oct 25 2010,18:11:34)
;
_computing_molecular_graphics Xseed
_computing_publication_material Xseed
_computing_structure_refinement 'SHELXL-97 (Sheldrick, 1997)'
_computing_structure_solution 'SHELXS-97 (Sheldrick, 1990)'
_diffrn_ambient_temperature 120
_diffrn_measured_fraction_theta_full 0.999
_diffrn_measured_fraction_theta_max 0.999
_diffrn_measurement_device_type 'Xcalibur, Eos, Gemini ultra'
_diffrn_measurement_method '\w scans'
_diffrn_radiation_monochromator graphite
_diffrn_radiation_source 'Enhance (Mo) X-ray Source'
_diffrn_radiation_type MoK\a
_diffrn_radiation_wavelength 0.7107
_diffrn_reflns_av_R_equivalents 0.0249
_diffrn_reflns_av_sigmaI/netI 0.0680
_diffrn_reflns_limit_h_max 4
_diffrn_reflns_limit_h_min -6
_diffrn_reflns_limit_k_max 8
_diffrn_reflns_limit_k_min -8
_diffrn_reflns_limit_l_max 9
_diffrn_reflns_limit_l_min -9
_diffrn_reflns_number 1627
_diffrn_reflns_theta_full 28.00
_diffrn_reflns_theta_max 28.00
_diffrn_reflns_theta_min 2.95
_diffrn_standards_number 0
_exptl_absorpt_coefficient_mu 0.124
_exptl_absorpt_correction_T_max 1.00000
_exptl_absorpt_correction_T_min 0.60239
_exptl_absorpt_correction_type multi-scan
_exptl_absorpt_process_details
;
CrysAlisPro, Oxford Diffraction Ltd.,
Version 1.171.34.44 (release 25-10-2010 CrysAlis171 .NET)
(compiled Oct 25 2010,18:11:34)
Empirical absorption correction using spherical harmonics,
implemented in SCALE3 ABSPACK scaling algorithm.
;
_exptl_crystal_colour colourless
_exptl_crystal_density_diffrn 1.517
_exptl_crystal_density_method 'not measured'
_exptl_crystal_description block
_exptl_crystal_F_000 102
_exptl_crystal_size_max 0.26
_exptl_crystal_size_mid 0.24
_exptl_crystal_size_min 0.21
_refine_diff_density_max 0.346
_refine_diff_density_min -0.387
_refine_diff_density_rms 0.067
_refine_ls_extinction_method none
_refine_ls_goodness_of_fit_ref 1.068
_refine_ls_hydrogen_treatment mixed
_refine_ls_matrix_type full
_refine_ls_number_parameters 68
_refine_ls_number_reflns 1030
_refine_ls_number_restraints 0
_refine_ls_restrained_S_all 1.068
_refine_ls_R_factor_all 0.0880
_refine_ls_R_factor_gt 0.0591
_refine_ls_shift/su_max 0.000
_refine_ls_shift/su_mean 0.000
_refine_ls_structure_factor_coef Fsqd
_refine_ls_weighting_details 'calc w=1/[\s^2^(Fo^2^)+(0.0607P)^2^+0.0000P] where P=(Fo^2^+2Fc^2^)/3'
_refine_ls_weighting_scheme calc
_refine_ls_wR_factor_gt 0.1271
_refine_ls_wR_factor_ref 0.1521
_reflns_number_gt 732
_reflns_number_total 1030
_reflns_threshold_expression >2sigma(I)
_cod_data_source_file c2ce25121c.txt
_cod_data_source_block 1
_cod_depositor_comments
;
The following automatic conversions were performed:

'_symmetry_cell_setting' value 'Triclinic' changed to 'triclinic'
according to /home/saulius/struct/CIF-dictionaries/cif_core.dic
dictionary named 'cif_core.dic' version 2.4.1 from 2010-06-29.

Automatic conversion script
Id: cif_fix_values 1891 2012-01-12 08:04:46Z andrius 
;
_cod_original_sg_symbol_H-M P-1
_cod_database_code 7208188

loop_
_symmetry_equiv_pos_as_xyz
'x, y, z'
'-x, -y, -z'

loop_
_atom_site_label
_atom_site_type_symbol
_atom_site_fract_x
_atom_site_fract_y
_atom_site_fract_z
_atom_site_U_iso_or_equiv
_atom_site_adp_type
_atom_site_occupancy
_atom_site_symmetry_multiplicity
_atom_site_calc_flag
_atom_site_refinement_flags
O1 O 0.3199(4) 0.8719(3) 0.3590(2) 0.0265(5) Uani 1 1 d .
O2 O 0.4249(3) 0.5304(3) 0.2655(2) 0.0288(5) Uani 1 1 d .
N1 N 0.7627(4) 0.9636(3) 0.1178(2) 0.0214(5) Uani 1 1 d .
C2 C 0.8908(5) 0.8093(3) 0.0087(3) 0.0221(5) Uani 1 1 d .
H2 H 0.8174 0.6713 0.0108 0.027 Uiso 1 1 calc R
C3 C 1.1283(5) 0.8443(4) -0.1077(3) 0.0224(5) Uani 1 1 d .
H3 H 1.2151 0.7292 -0.1818 0.027 Uiso 1 1 calc R
C4 C 0.2786(5) 0.6611(3) 0.3571(3) 0.0209(5) Uani 1 1 d .
H1 H 0.475(7) 0.903(5) 0.271(4) 0.065(10) Uiso 1 1 d .
C5 C 0.0282(4) 0.6039(3) 0.4800(3) 0.0213(5) Uani 1 1 d .
H5 H -0.0930 0.7181 0.5304 0.026 Uiso 1 1 calc R

loop_
_atom_site_aniso_label
_atom_site_aniso_U_11
_atom_site_aniso_U_22
_atom_site_aniso_U_33
_atom_site_aniso_U_23
_atom_site_aniso_U_13
_atom_site_aniso_U_12
O1 0.0249(9) 0.0191(9) 0.0345(9) -0.0025(7) 0.0018(7) -0.0041(7)
O2 0.0281(10) 0.0233(9) 0.0325(10) -0.0037(7) 0.0042(7) 0.0007(7)
N1 0.0200(10) 0.0203(10) 0.0232(10) 0.0009(8) -0.0013(7) -0.0016(8)
C2 0.0238(12) 0.0176(11) 0.0252(12) -0.0008(9) -0.0044(9) -0.0019(9)
C3 0.0251(13) 0.0190(11) 0.0226(11) -0.0032(9) -0.0021(9) 0.0010(9)
C4 0.0207(12) 0.0194(12) 0.0225(12) 0.0001(9) -0.0031(9) -0.0014(9)
C5 0.0184(12) 0.0230(11) 0.0222(11) -0.0030(9) -0.0015(9) -0.0005(9)

loop_
_atom_type_symbol
_atom_type_description
_atom_type_scat_dispersion_real
_atom_type_scat_dispersion_imag
_atom_type_scat_source
C C 0.0033 0.0016 'International Tables Vol C Tables 4.2.6.8 and 6.1.1.4'
H H 0.0000 0.0000 'International Tables Vol C Tables 4.2.6.8 and 6.1.1.4'
O O 0.0106 0.0060 'International Tables Vol C Tables 4.2.6.8 and 6.1.1.4'
N N 0.0061 0.0033 'International Tables Vol C Tables 4.2.6.8 and 6.1.1.4'

loop_
_geom_angle_atom_site_label_1
_geom_angle_atom_site_label_2
_geom_angle_atom_site_label_3
_geom_angle
_geom_angle_site_symmetry_1
_geom_angle_site_symmetry_3
C4 O1 H1 108.9(19) . .
C2 N1 C3 116.83(19) . 2_775
N1 C2 C3 121.9(2) . .
N1 C2 H2 119.1 . .
C3 C2 H2 119.1 . .
N1 C3 C2 121.26(19) 2_775 .
N1 C3 H3 119.4 2_775 .
C2 C3 H3 119.4 . .
O2 C4 O1 124.2(2) . .
O2 C4 C5 123.7(2) . .
O1 C4 C5 112.07(19) . .
C5 C5 C4 121.1(3) 2_566 .
C5 C5 H5 119.5 2_566 .
C4 C5 H5 119.5 . .

loop_
_geom_bond_atom_site_label_1
_geom_bond_atom_site_label_2
_geom_bond_distance
_geom_bond_site_symmetry_2
O1 C4 1.326(2) .
O1 H1 0.96(3) .
O2 C4 1.207(2) .
N1 C2 1.332(3) .
N1 C3 1.335(3) 2_775
C2 C3 1.387(3) .
C2 H2 0.9500 .
C3 N1 1.335(3) 2_775
C3 H3 0.9500 .
C4 C5 1.490(3) .
C5 C5 1.326(4) 2_566
C5 H5 0.9500 .

loop_
_geom_torsion_atom_site_label_1
_geom_torsion_atom_site_label_2
_geom_torsion_atom_site_label_3
_geom_torsion_atom_site_label_4
_geom_torsion
_geom_torsion_site_symmetry_1
_geom_torsion_site_symmetry_4
C3 N1 C2 C3 1.0(3) 2_775 .
N1 C2 C3 N1 -1.0(4) . 2_775
O2 C4 C5 C5 10.7(4) . 2_566
O1 C4 C5 C5 -169.8(2) . 2_566
